data_4349561
loop_
_publ_author_name
'Li, Jing'
'Wei, Rong-Min'
'Pu, Tian-Cheng'
'Cao, Fan'
'Yang, Li'
'Han, Yuan'
'Zhang, Yi-Quan'
'Zuo, Jing-Lin'
'Song, You'

_publ_section_title
;
 Tuning quantum tunnelling of magnetization through 3d--4f magnetic
 interactions: an alternative approach for manipulating single-molecule
 magnetism
;
_journal_issue 1
_journal_name_full 'Inorganic Chemistry Frontiers'
_journal_page_first 114
_journal_paper_doi 10.1039/C6QI00407E
_journal_volume 4
_journal_year 2017
_chemical_formula_moiety 'C78 H94 Co2 Dy2 N12 O24'
_chemical_formula_sum 'C78 H94 Co2 Dy2 N12 O24'
_chemical_formula_weight 2026.51
_space_group_IT_number 2
_space_group_name_Hall '-P 1'
_space_group_name_H-M_alt 'P -1'
_symmetry_cell_setting triclinic
_symmetry_space_group_name_H-M 'P -1'
_atom_sites_solution_hydrogens geom
_atom_sites_solution_primary direct
_atom_sites_solution_secondary difmap
_audit_creation_method SHELXL-97
_audit_update_record
;
2016-10-27 deposited with the CCDC.
2016-11-03 downloaded from the CCDC.
;
_cell_angle_alpha 90.589(2)
_cell_angle_beta 94.010(2)
_cell_angle_gamma 98.338(3)
_cell_formula_units_Z 1
_cell_length_a 11.8868(11)
_cell_length_b 11.8963(11)
_cell_length_c 14.6976(13)
_cell_measurement_reflns_used 1963
_cell_measurement_temperature 173(2)
_cell_measurement_theta_max 21.18
_cell_measurement_theta_min 2.61
_cell_volume 2050.9(3)
_computing_structure_refinement 'SHELXL-97 (Sheldrick, 1997)'
_computing_structure_solution 'SHELXS-97 (Sheldrick, 1990)'
_diffrn_ambient_temperature 173(2)
_diffrn_measured_fraction_theta_full 0.981
_diffrn_measured_fraction_theta_max 0.981
_diffrn_measurement_device_type 'CCD area detector'
_diffrn_radiation_monochromator graphite
_diffrn_radiation_source 'fine-focus sealed tube'
_diffrn_radiation_type MoK\a
_diffrn_radiation_wavelength 0.71073
_diffrn_reflns_av_R_equivalents 0.0000
_diffrn_reflns_av_sigmaI/netI 0.1075
_diffrn_reflns_limit_h_max 14
_diffrn_reflns_limit_h_min -14
_diffrn_reflns_limit_k_max 14
_diffrn_reflns_limit_k_min -14
_diffrn_reflns_limit_l_max 17
_diffrn_reflns_limit_l_min 0
_diffrn_reflns_number 7136
_diffrn_reflns_theta_full 25.05
_diffrn_reflns_theta_max 25.05
_diffrn_reflns_theta_min 1.39
_exptl_absorpt_coefficient_mu 2.281
_exptl_absorpt_correction_T_max 0.9143
_exptl_absorpt_correction_T_min 0.7259
_exptl_absorpt_correction_type multi-scan
_exptl_crystal_colour red
_exptl_crystal_density_diffrn 1.641
_exptl_crystal_density_method 'not measured'
_exptl_crystal_description block
_exptl_crystal_F_000 1024
_exptl_crystal_size_max 0.15
_exptl_crystal_size_mid 0.12
_exptl_crystal_size_min 0.04
_refine_diff_density_max 1.093
_refine_diff_density_min -1.972
_refine_diff_density_rms 0.387
_refine_ls_extinction_method none
_refine_ls_goodness_of_fit_ref 1.179
_refine_ls_hydrogen_treatment mixed
_refine_ls_matrix_type full
_refine_ls_number_parameters 541
_refine_ls_number_reflns 7136
_refine_ls_number_restraints 0
_refine_ls_restrained_S_all 1.179
_refine_ls_R_factor_all 0.0981
_refine_ls_R_factor_gt 0.0527
_refine_ls_shift/su_max 0.000
_refine_ls_shift/su_mean 0.000
_refine_ls_structure_factor_coef Fsqd
_refine_ls_weighting_details 'calc w=1/[\s^2^(Fo^2^)+(0.0816P)^2^+0.0000P] where P=(Fo^2^+2Fc^2^)/3'
_refine_ls_weighting_scheme calc
_refine_ls_wR_factor_gt 0.1105
_refine_ls_wR_factor_ref 0.1569
_reflns_number_gt 5578
_reflns_number_total 7136
_reflns_threshold_expression >2sigma(I)
_cod_data_source_file c6qi00407e2.cif
_cod_data_source_block 3
_cod_depositor_comments
;
The following automatic conversions were performed:

data item '_symmetry_cell_setting' value 'Triclinic' was changed to
'triclinic' in accordance with the
/home/saulius/struct/COD-crude-data/automatic-downloads/DataCite-retrospective/RSC/depositions/lib/dictionaries/cif_core.dic
dictionary named 'cif_core.dic' version 2.4.2 last updated on
2011-04-26.

Automatic conversion script
Id: cif_fix_values 6909 2019-04-08 15:41:33Z antanas 
;
_cod_database_code 4349561

loop_
_symmetry_equiv_pos_as_xyz
'x, y, z'
'-x, -y, -z'

loop_
_atom_site_label
_atom_site_type_symbol
_atom_site_fract_x
_atom_site_fract_y
_atom_site_fract_z
_atom_site_U_iso_or_equiv
_atom_site_adp_type
_atom_site_occupancy
_atom_site_symmetry_multiplicity
_atom_site_calc_flag
_atom_site_refinement_flags
O1 O 0.3897(6) 0.4313(6) 0.4934(5) 0.0169(16) Uani 1 1 d .
N1 N 0.1911(7) 0.3851(8) 0.3897(6) 0.019(2) Uani 1 1 d .
Dy1 Dy 0.37706(5) 0.33818(5) 0.34762(4) 0.01801(17) Uani 1 1 d .
Co1 Co 0.54932(12) 0.39403(12) 0.55098(10) 0.0169(4) Uani 1 1 d .
C27 C 0.6338(9) 0.2848(10) 0.2882(8) 0.021(3) Uani 1 1 d .
C28 C 0.6433(9) 0.3009(9) 0.3846(7) 0.018(3) Uani 1 1 d .
C23 C 0.7415(9) 0.2747(9) 0.4356(7) 0.021(3) Uani 1 1 d .
C24 C 0.8236(10) 0.2287(10) 0.3871(8) 0.028(3) Uani 1 1 d .
H4 H 0.8898 0.2095 0.4197 0.034 Uiso 1 1 calc R
C25 C 0.8104(10) 0.2109(10) 0.2935(8) 0.025(3) Uani 1 1 d .
H5 H 0.8665 0.1791 0.2628 0.030 Uiso 1 1 calc R
C26 C 0.7132(10) 0.2400(9) 0.2442(8) 0.025(3) Uani 1 1 d .
H6 H 0.7037 0.2282 0.1799 0.030 Uiso 1 1 calc R
C29 C 0.5186(10) 0.3130(11) 0.1457(7) 0.031(3) Uani 1 1 d .
H7A H 0.4372 0.3134 0.1264 0.037 Uiso 1 1 calc R
H7B H 0.5410 0.2416 0.1225 0.037 Uiso 1 1 calc R
C30 C 0.5894(12) 0.4127(13) 0.1058(9) 0.048(4) Uani 1 1 d .
H8A H 0.5708 0.4833 0.1319 0.073 Uiso 1 1 calc R
H8B H 0.5732 0.4116 0.0395 0.073 Uiso 1 1 calc R
H8C H 0.6704 0.4082 0.1200 0.073 Uiso 1 1 calc R
C22 C 0.7613(9) 0.2865(9) 0.5316(8) 0.021(3) Uani 1 1 d .
H9 H 0.8252 0.2563 0.5586 0.025 Uiso 1 1 calc R
C16 C 0.6619(9) 0.4089(9) 0.7279(7) 0.021(3) Uani 1 1 d .
C21 C 0.7245(9) 0.3377(10) 0.6807(7) 0.021(2) Uani 1 1 d .
C20 C 0.7969(10) 0.2760(11) 0.7303(8) 0.031(3) Uani 1 1 d .
H12 H 0.8396 0.2275 0.6998 0.037 Uiso 1 1 calc R
C19 C 0.8067(11) 0.2853(11) 0.8238(8) 0.033(3) Uani 1 1 d .
H13 H 0.8572 0.2435 0.8575 0.039 Uiso 1 1 calc R
C18 C 0.7458(10) 0.3528(11) 0.8690(8) 0.034(3) Uani 1 1 d .
H14 H 0.7543 0.3574 0.9338 0.041 Uiso 1 1 calc R
C17 C 0.6719(10) 0.4148(10) 0.8231(7) 0.025(3) Uani 1 1 d .
H15 H 0.6285 0.4608 0.8555 0.030 Uiso 1 1 calc R
C12 C 0.1549(9) 0.3420(12) 0.0891(7) 0.027(3) Uani 1 1 d .
C13 C 0.1757(9) 0.3475(11) 0.1861(7) 0.024(3) Uani 1 1 d .
C8 C 0.0920(10) 0.3834(10) 0.2380(8) 0.024(3) Uani 1 1 d .
C9 C -0.0100(10) 0.4087(12) 0.1936(8) 0.032(3) Uani 1 1 d .
H19 H -0.0669 0.4323 0.2286 0.039 Uiso 1 1 calc R
C10 C -0.0282(10) 0.3996(12) 0.1002(9) 0.035(3) Uani 1 1 d .
H20 H -0.0981 0.4155 0.0715 0.042 Uiso 1 1 calc R
C11 C 0.0538(10) 0.3676(10) 0.0480(8) 0.031(3) Uani 1 1 d .
H21 H 0.0409 0.3631 -0.0165 0.037 Uiso 1 1 calc R
C14 C 0.2311(11) 0.3053(12) -0.0521(8) 0.040(4) Uani 1 1 d .
H22A H 0.2208 0.3800 -0.0777 0.048 Uiso 1 1 calc R
H22B H 0.1634 0.2496 -0.0720 0.048 Uiso 1 1 calc R
C15 C 0.3386(12) 0.2670(14) -0.0844(8) 0.048(4) Uani 1 1 d .
H23A H 0.3454 0.1910 -0.0614 0.072 Uiso 1 1 calc R
H23B H 0.4053 0.3205 -0.0613 0.072 Uiso 1 1 calc R
H23C H 0.3344 0.2647 -0.1512 0.072 Uiso 1 1 calc R
C7 C 0.1045(9) 0.3975(9) 0.3354(7) 0.020(3) Uani 1 1 d .
H24 H 0.0407 0.4187 0.3632 0.024 Uiso 1 1 calc R
C1 C 0.2910(9) 0.4169(9) 0.5367(7) 0.020(3) Uani 1 1 d .
C6 C 0.1859(9) 0.3977(9) 0.4855(7) 0.020(3) Uani 1 1 d .
C5 C 0.0871(9) 0.3865(10) 0.5299(8) 0.024(3) Uani 1 1 d .
H27 H 0.0161 0.3737 0.4947 0.028 Uiso 1 1 calc R
C4 C 0.0869(10) 0.3930(11) 0.6234(8) 0.030(3) Uani 1 1 d .
H28 H 0.0176 0.3831 0.6528 0.036 Uiso 1 1 calc R
C3 C 0.1914(10) 0.4146(10) 0.6731(8) 0.028(3) Uani 1 1 d .
H29 H 0.1935 0.4209 0.7377 0.034 Uiso 1 1 calc R
C2 C 0.2928(10) 0.4272(10) 0.6307(7) 0.022(3) Uani 1 1 d .
H30 H 0.3635 0.4430 0.6660 0.026 Uiso 1 1 calc R
C31 C 0.4661(10) 0.1985(10) 0.6726(8) 0.028(3) Uani 1 1 d .
H31 H 0.4898 0.2474 0.7239 0.034 Uiso 1 1 calc R
C32 C 0.4490(14) 0.0470(12) 0.7788(8) 0.050(4) Uani 1 1 d .
H32A H 0.4882 0.1069 0.8207 0.076 Uiso 1 1 calc R
H32B H 0.4933 -0.0163 0.7778 0.076 Uiso 1 1 calc R
H32C H 0.3733 0.0199 0.7993 0.076 Uiso 1 1 calc R
C33 C 0.4017(13) 0.0114(12) 0.6095(10) 0.047(4) Uani 1 1 d .
H33A H 0.3301 0.0280 0.5793 0.071 Uiso 1 1 calc R
H33B H 0.3908 -0.0664 0.6321 0.071 Uiso 1 1 calc R
H33C H 0.4609 0.0189 0.5659 0.071 Uiso 1 1 calc R
C37 C 0.9035(18) 0.8794(16) 0.2535(14) 0.083(6) Uani 1 1 d .
H34 H 0.8382 0.8232 0.2552 0.100 Uiso 1 1 calc R
C38 C 0.8905(17) 0.9075(15) 0.4156(11) 0.079(6) Uani 1 1 d .
H35A H 0.8203 0.8534 0.4042 0.119 Uiso 1 1 calc R
H35B H 0.8730 0.9763 0.4455 0.119 Uiso 1 1 calc R
H35C H 0.9453 0.8730 0.4551 0.119 Uiso 1 1 calc R
C39 C 1.0379(12) 1.0185(16) 0.3335(12) 0.069(5) Uani 1 1 d .
H36A H 1.0999 0.9886 0.3685 0.103 Uiso 1 1 calc R
H36B H 1.0224 1.0881 0.3634 0.103 Uiso 1 1 calc R
H36C H 1.0601 1.0356 0.2716 0.103 Uiso 1 1 calc R
C34 C 0.6515(17) 0.0461(17) 0.9830(12) 0.070(5) Uani 1 1 d .
H37 H 0.5892 0.0065 0.9461 0.083 Uiso 1 1 calc R
C35 C 0.765(2) -0.0410(17) 0.8882(14) 0.127(10) Uani 1 1 d .
H38A H 0.6964 -0.0970 0.8793 0.190 Uiso 1 1 calc R
H38B H 0.8319 -0.0804 0.8990 0.190 Uiso 1 1 calc R
H38C H 0.7741 0.0051 0.8336 0.190 Uiso 1 1 calc R
C36 C 0.8471(19) 0.086(2) 1.0181(15) 0.109(8) Uani 1 1 d .
H39A H 0.8229 0.1502 1.0500 0.164 Uiso 1 1 calc R
H39B H 0.9090 0.1142 0.9797 0.164 Uiso 1 1 calc R
H39C H 0.8741 0.0336 1.0628 0.164 Uiso 1 1 calc R
N2 N 0.7019(7) 0.3335(8) 0.5854(6) 0.020(2) Uani 1 1 d .
N3 N 0.3244(9) 0.0965(9) 0.3777(7) 0.030(3) Uani 1 1 d .
N4 N 0.4371(9) 0.0922(9) 0.6870(7) 0.036(3) Uani 1 1 d .
N6 N 0.9394(11) 0.9371(11) 0.3291(8) 0.053(3) Uani 1 1 d .
N5 N 0.7568(12) 0.0302(10) 0.9645(8) 0.049(3) Uani 1 1 d .
O6 O 0.5344(6) 0.3176(7) 0.2462(5) 0.0231(18) Uani 1 1 d .
O5 O 0.5556(6) 0.3401(7) 0.4203(4) 0.0200(16) Uani 1 1 d .
O4 O 0.5884(6) 0.4678(6) 0.6799(4) 0.0185(17) Uani 1 1 d .
O3 O 0.2444(7) 0.3131(7) 0.0437(5) 0.033(2) Uani 1 1 d .
O2 O 0.2716(6) 0.3207(7) 0.2214(5) 0.0236(18) Uani 1 1 d .
O8 O 0.2798(7) 0.1692(7) 0.4223(6) 0.035(2) Uani 1 1 d .
O7 O 0.3925(8) 0.1367(7) 0.3196(6) 0.038(2) Uani 1 1 d .
O9 O 0.3022(8) -0.0048(7) 0.3904(7) 0.047(3) Uani 1 1 d .
O10 O 0.4651(7) 0.2425(7) 0.5942(5) 0.030(2) Uani 1 1 d .
O12 O 0.9492(15) 0.8928(13) 0.1785(9) 0.113(6) Uani 1 1 d .
O11 O 0.6310(11) 0.1066(11) 1.0427(8) 0.080(4) Uani 1 1 d .

loop_
_atom_site_aniso_label
_atom_site_aniso_U_11
_atom_site_aniso_U_22
_atom_site_aniso_U_33
_atom_site_aniso_U_23
_atom_site_aniso_U_13
_atom_site_aniso_U_12
O1 0.015(4) 0.019(4) 0.018(4) -0.001(3) 0.004(3) 0.004(3)
N1 0.014(5) 0.030(5) 0.012(5) -0.007(4) 0.000(4) 0.004(4)
Dy1 0.0174(3) 0.0213(3) 0.0154(3) -0.0021(3) -0.00038(18) 0.0036(3)
Co1 0.0175(8) 0.0175(8) 0.0151(8) -0.0011(7) -0.0012(6) 0.0022(7)
C27 0.017(6) 0.021(6) 0.025(7) 0.003(5) 0.006(5) 0.001(5)
C28 0.014(6) 0.016(6) 0.028(7) -0.003(5) 0.008(5) 0.006(5)
C23 0.026(7) 0.014(6) 0.024(7) 0.004(5) 0.004(5) 0.005(5)
C24 0.015(6) 0.030(7) 0.040(8) -0.013(6) 0.001(5) 0.007(5)
C25 0.019(6) 0.031(7) 0.026(7) -0.006(6) 0.003(5) 0.005(5)
C26 0.028(7) 0.024(7) 0.024(6) -0.004(5) 0.002(5) 0.009(5)
C29 0.025(7) 0.049(9) 0.019(6) -0.004(6) 0.001(5) 0.010(6)
C30 0.051(9) 0.064(10) 0.037(8) 0.027(8) 0.025(7) 0.017(8)
C22 0.018(6) 0.014(6) 0.030(7) -0.003(5) -0.008(5) 0.006(5)
C16 0.024(7) 0.017(6) 0.021(6) 0.008(5) -0.007(5) -0.002(5)
C21 0.032(7) 0.014(5) 0.017(6) -0.007(5) 0.002(5) 0.003(6)
C20 0.031(7) 0.031(7) 0.033(7) -0.002(6) -0.004(6) 0.013(6)
C19 0.035(8) 0.040(8) 0.024(7) 0.012(6) -0.011(6) 0.012(6)
C18 0.041(8) 0.037(8) 0.025(7) 0.008(6) -0.008(6) 0.008(7)
C17 0.032(7) 0.020(6) 0.022(7) 0.001(5) -0.003(5) 0.002(5)
C12 0.024(7) 0.031(7) 0.026(6) 0.001(6) -0.006(5) 0.001(6)
C13 0.025(6) 0.028(7) 0.018(6) -0.001(6) 0.000(5) 0.007(6)
C8 0.022(7) 0.027(7) 0.023(7) -0.001(5) -0.001(5) 0.000(5)
C9 0.023(7) 0.055(9) 0.021(7) 0.003(6) -0.002(5) 0.014(6)
C10 0.016(7) 0.047(8) 0.042(8) 0.003(7) -0.004(6) 0.007(6)
C11 0.033(8) 0.041(9) 0.017(6) 0.003(6) -0.005(6) 0.001(6)
C14 0.040(8) 0.057(10) 0.021(7) -0.002(6) -0.003(6) 0.002(7)
C15 0.044(9) 0.079(11) 0.021(7) -0.008(7) 0.010(6) 0.004(8)
C7 0.017(6) 0.016(6) 0.026(7) -0.003(5) 0.000(5) 0.001(5)
C1 0.031(7) 0.018(6) 0.016(6) 0.001(5) 0.008(5) 0.014(5)
C6 0.019(6) 0.017(6) 0.022(6) 0.001(5) -0.005(5) 0.000(5)
C5 0.009(6) 0.032(7) 0.030(7) 0.000(5) 0.007(5) 0.001(5)
C4 0.020(7) 0.041(7) 0.028(8) 0.000(6) 0.006(6) 0.002(6)
C3 0.034(7) 0.037(8) 0.016(6) -0.002(6) 0.008(5) 0.006(6)
C2 0.027(7) 0.023(6) 0.016(6) -0.002(5) -0.001(5) 0.006(5)
C31 0.028(7) 0.023(7) 0.033(8) 0.005(6) 0.004(6) 0.001(6)
C32 0.087(12) 0.040(9) 0.027(8) 0.009(7) 0.010(8) 0.014(8)
C33 0.060(10) 0.038(9) 0.042(9) -0.002(7) -0.005(7) 0.008(8)
C37 0.093(16) 0.064(13) 0.083(15) 0.003(12) -0.001(12) -0.019(11)
C38 0.115(17) 0.059(12) 0.072(13) 0.012(10) 0.027(12) 0.032(11)
C39 0.032(9) 0.082(14) 0.087(13) -0.024(11) -0.004(8) -0.004(9)
C34 0.079(14) 0.085(14) 0.048(11) 0.003(10) 0.011(10) 0.020(11)
C35 0.24(3) 0.055(13) 0.091(16) -0.017(12) 0.080(18) 0.007(16)
C36 0.11(2) 0.12(2) 0.103(18) 0.036(16) 0.018(15) 0.027(17)
N2 0.021(5) 0.018(5) 0.020(5) 0.003(5) -0.001(4) 0.004(5)
N3 0.026(6) 0.027(7) 0.036(6) -0.007(5) -0.007(5) 0.002(5)
N4 0.051(7) 0.029(6) 0.029(6) 0.004(5) 0.007(5) 0.005(5)
N6 0.056(9) 0.059(9) 0.043(8) -0.012(7) -0.013(7) 0.012(7)
N5 0.059(9) 0.046(8) 0.040(8) -0.004(6) 0.007(7) -0.002(7)
O6 0.019(4) 0.037(5) 0.015(4) 0.001(4) 0.002(3) 0.007(4)
O5 0.017(4) 0.026(4) 0.018(4) -0.001(4) -0.001(3) 0.006(4)
O4 0.024(4) 0.023(4) 0.008(4) 0.001(3) -0.004(3) 0.002(3)
O3 0.029(5) 0.056(6) 0.015(4) -0.007(4) -0.001(4) 0.011(4)
O2 0.022(4) 0.032(5) 0.016(4) -0.006(4) -0.006(3) 0.009(4)
O8 0.033(5) 0.027(5) 0.044(5) 0.009(4) 0.009(4) 0.004(4)
O7 0.040(5) 0.033(5) 0.044(6) -0.001(4) 0.013(5) 0.008(4)
O9 0.054(7) 0.018(5) 0.066(7) 0.004(5) -0.010(5) 0.000(5)
O10 0.027(5) 0.026(5) 0.036(5) 0.009(4) -0.002(4) -0.004(4)
O12 0.183(16) 0.092(11) 0.051(8) -0.002(8) 0.001(9) -0.026(10)
O11 0.096(10) 0.098(11) 0.051(7) -0.028(7) 0.009(7) 0.034(8)

loop_
_atom_type_symbol
_atom_type_description
_atom_type_scat_dispersion_real
_atom_type_scat_dispersion_imag
_atom_type_scat_source
C C 0.0033 0.0016 'International Tables Vol C Tables 4.2.6.8 and 6.1.1.4'
H H 0.0000 0.0000 'International Tables Vol C Tables 4.2.6.8 and 6.1.1.4'
N N 0.0061 0.0033 'International Tables Vol C Tables 4.2.6.8 and 6.1.1.4'
O O 0.0106 0.0060 'International Tables Vol C Tables 4.2.6.8 and 6.1.1.4'
Co Co 0.3494 0.9721 'International Tables Vol C Tables 4.2.6.8 and 6.1.1.4'
Dy Dy -0.1892 4.4098 'International Tables Vol C Tables 4.2.6.8 and 6.1.1.4'

loop_
_geom_angle_atom_site_label_1
_geom_angle_atom_site_label_2
_geom_angle_atom_site_label_3
_geom_angle
_geom_angle_site_symmetry_1
_geom_angle_site_symmetry_3
C1 O1 Co1 124.6(6) . .
C1 O1 Co1 116.5(6) . 2_666
Co1 O1 Co1 97.3(3) . 2_666
C1 O1 Dy1 114.6(6) . .
Co1 O1 Dy1 101.6(3) . .
Co1 O1 Dy1 97.7(2) 2_666 .
C7 N1 C6 120.1(9) . .
C7 N1 Dy1 127.1(7) . .
C6 N1 Dy1 112.7(6) . .
O2 Dy1 O5 147.8(3) . .
O2 Dy1 O4 87.2(3) . 2_666
O5 Dy1 O4 92.3(3) . 2_666
O2 Dy1 O1 140.2(3) . .
O5 Dy1 O1 69.2(2) . .
O4 Dy1 O1 74.0(2) 2_666 .
O2 Dy1 O7 84.1(3) . .
O5 Dy1 O7 82.9(3) . .
O4 Dy1 O7 154.8(3) 2_666 .
O1 Dy1 O7 126.0(3) . .
O2 Dy1 N1 75.7(3) . .
O5 Dy1 N1 136.2(3) . .
O4 Dy1 N1 82.6(3) 2_666 .
O1 Dy1 N1 67.5(3) . .
O7 Dy1 N1 117.7(3) . .
O2 Dy1 O8 97.1(3) . .
O5 Dy1 O8 97.6(3) . .
O4 Dy1 O8 153.2(3) 2_666 .
O1 Dy1 O8 86.4(3) . .
O7 Dy1 O8 51.7(3) . .
N1 Dy1 O8 73.0(3) . .
O2 Dy1 O6 83.7(2) . .
O5 Dy1 O6 64.1(2) . .
O4 Dy1 O6 86.8(2) 2_666 .
O1 Dy1 O6 128.4(2) . .
O7 Dy1 O6 68.8(3) . .
N1 Dy1 O6 157.2(3) . .
O8 Dy1 O6 119.9(3) . .
O2 Dy1 N3 90.7(3) . .
O5 Dy1 N3 90.2(3) . .
O4 Dy1 N3 177.5(3) 2_666 .
O1 Dy1 N3 107.0(3) . .
O7 Dy1 N3 25.7(3) . .
N1 Dy1 N3 95.7(3) . .
O8 Dy1 N3 26.0(3) . .
O6 Dy1 N3 94.2(3) . .
O2 Dy1 Co1 118.9(2) . 2_666
O5 Dy1 Co1 73.9(2) . 2_666
O4 Dy1 Co1 35.46(16) 2_666 2_666
O1 Dy1 Co1 39.31(17) . 2_666
O7 Dy1 Co1 156.1(2) . 2_666
N1 Dy1 Co1 77.4(2) . 2_666
O8 Dy1 Co1 125.1(2) . 2_666
O6 Dy1 Co1 104.97(18) . 2_666
N3 Dy1 Co1 145.9(2) . 2_666
O5 Co1 O10 95.2(3) . .
O5 Co1 O4 164.4(3) . .
O10 Co1 O4 96.1(3) . .
O5 Co1 N2 89.5(3) . .
O10 Co1 N2 88.1(3) . .
O4 Co1 N2 80.1(3) . .
O5 Co1 O1 79.7(3) . .
O10 Co1 O1 88.2(3) . .
O4 Co1 O1 111.3(3) . .
N2 Co1 O1 168.3(3) . .
O5 Co1 O1 88.0(3) . 2_666
O10 Co1 O1 169.6(3) . 2_666
O4 Co1 O1 82.7(3) . 2_666
N2 Co1 O1 101.8(3) . 2_666
O1 Co1 O1 82.7(3) . 2_666
O5 Co1 Dy1 130.9(2) . 2_666
O10 Co1 Dy1 133.3(2) . 2_666
O4 Co1 Dy1 40.7(2) . 2_666
N2 Co1 Dy1 97.4(3) . 2_666
O1 Co1 Dy1 93.3(2) . 2_666
O1 Co1 Dy1 42.94(18) 2_666 2_666
C26 C27 O6 124.9(10) . .
C26 C27 C28 121.8(10) . .
O6 C27 C28 113.3(9) . .
O5 C28 C23 124.9(10) . .
O5 C28 C27 115.8(9) . .
C23 C28 C27 119.4(10) . .
C22 C23 C24 117.6(10) . .
C22 C23 C28 125.0(10) . .
C24 C23 C28 117.3(10) . .
C25 C24 C23 122.0(11) . .
C25 C24 H4 119.0 . .
C23 C24 H4 119.0 . .
C24 C25 C26 119.5(11) . .
C24 C25 H5 120.2 . .
C26 C25 H5 120.2 . .
C27 C26 C25 120.0(11) . .
C27 C26 H6 120.0 . .
C25 C26 H6 120.0 . .
O6 C29 C30 110.6(10) . .
O6 C29 H7A 109.5 . .
C30 C29 H7A 109.5 . .
O6 C29 H7B 109.5 . .
C30 C29 H7B 109.5 . .
H7A C29 H7B 108.1 . .
C29 C30 H8A 109.5 . .
C29 C30 H8B 109.5 . .
H8A C30 H8B 109.5 . .
C29 C30 H8C 109.5 . .
H8A C30 H8C 109.5 . .
H8B C30 H8C 109.5 . .
N2 C22 C23 126.4(10) . .
N2 C22 H9 116.8 . .
C23 C22 H9 116.8 . .
O4 C16 C17 120.4(10) . .
O4 C16 C21 119.4(9) . .
C17 C16 C21 120.1(10) . .
C20 C21 N2 126.2(10) . .
C20 C21 C16 118.9(10) . .
N2 C21 C16 114.8(9) . .
C19 C20 C21 119.7(11) . .
C19 C20 H12 120.2 . .
C21 C20 H12 120.2 . .
C18 C19 C20 121.3(11) . .
C18 C19 H13 119.3 . .
C20 C19 H13 119.3 . .
C19 C18 C17 121.3(11) . .
C19 C18 H14 119.3 . .
C17 C18 H14 119.3 . .
C18 C17 C16 118.6(11) . .
C18 C17 H15 120.7 . .
C16 C17 H15 120.7 . .
O3 C12 C11 125.3(10) . .
O3 C12 C13 113.9(9) . .
C11 C12 C13 120.8(11) . .
O2 C13 C8 123.7(9) . .
O2 C13 C12 118.3(10) . .
C8 C13 C12 118.0(10) . .
C13 C8 C9 119.5(10) . .
C13 C8 C7 123.6(10) . .
C9 C8 C7 116.9(10) . .
C10 C9 C8 120.9(11) . .
C10 C9 H19 119.6 . .
C8 C9 H19 119.6 . .
C11 C10 C9 120.6(11) . .
C11 C10 H20 119.7 . .
C9 C10 H20 119.7 . .
C10 C11 C12 120.3(11) . .
C10 C11 H21 119.9 . .
C12 C11 H21 119.9 . .
O3 C14 C15 107.1(10) . .
O3 C14 H22A 110.3 . .
C15 C14 H22A 110.3 . .
O3 C14 H22B 110.3 . .
C15 C14 H22B 110.3 . .
H22A C14 H22B 108.6 . .
C14 C15 H23A 109.5 . .
C14 C15 H23B 109.5 . .
H23A C15 H23B 109.5 . .
C14 C15 H23C 109.5 . .
H23A C15 H23C 109.5 . .
H23B C15 H23C 109.5 . .
N1 C7 C8 128.1(10) . .
N1 C7 H24 115.9 . .
C8 C7 H24 115.9 . .
O1 C1 C2 120.9(10) . .
O1 C1 C6 119.9(9) . .
C2 C1 C6 119.1(10) . .
C5 C6 C1 119.3(10) . .
C5 C6 N1 124.8(10) . .
C1 C6 N1 115.8(9) . .
C6 C5 C4 122.5(11) . .
C6 C5 H27 118.7 . .
C4 C5 H27 118.7 . .
C5 C4 C3 117.7(11) . .
C5 C4 H28 121.2 . .
C3 C4 H28 121.2 . .
C4 C3 C2 121.4(11) . .
C4 C3 H29 119.3 . .
C2 C3 H29 119.3 . .
C1 C2 C3 119.9(11) . .
C1 C2 H30 120.1 . .
C3 C2 H30 120.1 . .
O10 C31 N4 124.4(12) . .
O10 C31 H31 117.8 . .
N4 C31 H31 117.8 . .
N4 C32 H32A 109.5 . .
N4 C32 H32B 109.5 . .
H32A C32 H32B 109.5 . .
N4 C32 H32C 109.5 . .
H32A C32 H32C 109.5 . .
H32B C32 H32C 109.5 . .
N4 C33 H33A 109.5 . .
N4 C33 H33B 109.5 . .
H33A C33 H33B 109.5 . .
N4 C33 H33C 109.5 . .
H33A C33 H33C 109.5 . .
H33B C33 H33C 109.5 . .
O12 C37 N6 125.0(18) . .
O12 C37 H34 117.5 . .
N6 C37 H34 117.5 . .
N6 C38 H35A 109.5 . .
N6 C38 H35B 109.5 . .
H35A C38 H35B 109.5 . .
N6 C38 H35C 109.5 . .
H35A C38 H35C 109.5 . .
H35B C38 H35C 109.5 . .
N6 C39 H36A 109.5 . .
N6 C39 H36B 109.5 . .
H36A C39 H36B 109.5 . .
N6 C39 H36C 109.5 . .
H36A C39 H36C 109.5 . .
H36B C39 H36C 109.5 . .
O11 C34 N5 124.2(19) . .
O11 C34 H37 117.9 . .
N5 C34 H37 117.9 . .
N5 C35 H38A 109.5 . .
N5 C35 H38B 109.5 . .
H38A C35 H38B 109.5 . .
N5 C35 H38C 109.5 . .
H38A C35 H38C 109.5 . .
H38B C35 H38C 109.5 . .
N5 C36 H39A 109.5 . .
N5 C36 H39B 109.5 . .
H39A C36 H39B 109.5 . .
N5 C36 H39C 109.5 . .
H39A C36 H39C 109.5 . .
H39B C36 H39C 109.5 . .
C22 N2 C21 123.0(9) . .
C22 N2 Co1 126.6(7) . .
C21 N2 Co1 109.9(7) . .
O9 N3 O7 122.5(11) . .
O9 N3 O8 121.6(11) . .
O7 N3 O8 115.9(10) . .
O9 N3 Dy1 179.9(11) . .
O7 N3 Dy1 57.6(6) . .
O8 N3 Dy1 58.3(5) . .
C31 N4 C32 121.0(11) . .
C31 N4 C33 120.3(11) . .
C32 N4 C33 118.5(11) . .
C37 N6 C39 121.2(15) . .
C37 N6 C38 121.6(16) . .
C39 N6 C38 116.4(14) . .
C34 N5 C36 118.2(16) . .
C34 N5 C35 116.5(18) . .
C36 N5 C35 125.2(19) . .
C27 O6 C29 118.5(8) . .
C27 O6 Dy1 116.5(6) . .
C29 O6 Dy1 123.5(6) . .
C28 O5 Co1 126.5(6) . .
C28 O5 Dy1 125.4(6) . .
Co1 O5 Dy1 107.7(3) . .
C16 O4 Co1 109.3(6) . .
C16 O4 Dy1 124.8(6) . 2_666
Co1 O4 Dy1 103.9(3) . 2_666
C12 O3 C14 117.7(9) . .
C13 O2 Dy1 140.3(7) . .
N3 O8 Dy1 95.7(6) . .
N3 O7 Dy1 96.6(7) . .
C31 O10 Co1 130.4(8) . .

loop_
_geom_bond_atom_site_label_1
_geom_bond_atom_site_label_2
_geom_bond_distance
_geom_bond_site_symmetry_2
O1 C1 1.364(12) .
O1 Co1 2.131(7) .
O1 Co1 2.219(7) 2_666
O1 Dy1 2.386(7) .
N1 C7 1.285(13) .
N1 C6 1.421(13) .
N1 Dy1 2.474(8) .
Dy1 O2 2.156(7) .
Dy1 O5 2.305(6) .
Dy1 O4 2.330(7) 2_666
Dy1 O7 2.463(9) .
Dy1 O8 2.477(8) .
Dy1 O6 2.509(7) .
Dy1 N3 2.897(11) .
Dy1 Co1 3.4710(16) 2_666
Co1 O5 2.028(7) .
Co1 O10 2.060(8) .
Co1 O4 2.074(7) .
Co1 N2 2.079(9) .
Co1 O1 2.219(7) 2_666
Co1 Dy1 3.4710(16) 2_666
C27 C26 1.348(15) .
C27 O6 1.403(13) .
C27 C28 1.423(15) .
C28 O5 1.339(12) .
C28 C23 1.417(15) .
C23 C22 1.416(15) .
C23 C24 1.417(15) .
C24 C25 1.384(15) .
C24 H4 0.9500 .
C25 C26 1.409(15) .
C25 H5 0.9500 .
C26 H6 0.9500 .
C29 O6 1.475(12) .
C29 C30 1.500(17) .
C29 H7A 0.9900 .
C29 H7B 0.9900 .
C30 H8A 0.9800 .
C30 H8B 0.9800 .
C30 H8C 0.9800 .
C22 N2 1.271(13) .
C22 H9 0.9500 .
C16 O4 1.361(12) .
C16 C17 1.397(15) .
C16 C21 1.412(15) .
C21 C20 1.385(16) .
C21 N2 1.407(12) .
C20 C19 1.373(16) .
C20 H12 0.9500 .
C19 C18 1.355(17) .
C19 H13 0.9500 .
C18 C17 1.373(16) .
C18 H14 0.9500 .
C17 H15 0.9500 .
C12 O3 1.377(13) .
C12 C11 1.382(16) .
C12 C13 1.430(15) .
C13 O2 1.303(13) .
C13 C8 1.405(16) .
C8 C9 1.409(16) .
C8 C7 1.435(15) .
C9 C10 1.375(16) .
C9 H19 0.9500 .
C10 C11 1.374(17) .
C10 H20 0.9500 .
C11 H21 0.9500 .
C14 O3 1.406(13) .
C14 C15 1.522(18) .
C14 H22A 0.9900 .
C14 H22B 0.9900 .
C15 H23A 0.9800 .
C15 H23B 0.9800 .
C15 H23C 0.9800 .
C7 H24 0.9500 .
C1 C2 1.384(14) .
C1 C6 1.401(15) .
C6 C5 1.373(15) .
C5 C4 1.376(15) .
C5 H27 0.9500 .
C4 C3 1.385(16) .
C4 H28 0.9500 .
C3 C2 1.386(15) .
C3 H29 0.9500 .
C2 H30 0.9500 .
C31 O10 1.271(13) .
C31 N4 1.285(15) .
C31 H31 0.9500 .
C32 N4 1.462(15) .
C32 H32A 0.9800 .
C32 H32B 0.9800 .
C32 H32C 0.9800 .
C33 N4 1.481(17) .
C33 H33A 0.9800 .
C33 H33B 0.9800 .
C33 H33C 0.9800 .
C37 O12 1.26(2) .
C37 N6 1.31(2) .
C37 H34 0.9500 .
C38 N6 1.46(2) .
C38 H35A 0.9800 .
C38 H35B 0.9800 .
C38 H35C 0.9800 .
C39 N6 1.404(19) .
C39 H36A 0.9800 .
C39 H36B 0.9800 .
C39 H36C 0.9800 .
C34 O11 1.190(19) .
C34 N5 1.34(2) .
C34 H37 0.9500 .
C35 N5 1.42(2) .
C35 H38A 0.9800 .
C35 H38B 0.9800 .
C35 H38C 0.9800 .
C36 N5 1.37(2) .
C36 H39A 0.9800 .
C36 H39B 0.9800 .
C36 H39C 0.9800 .
N3 O9 1.215(13) .
N3 O7 1.267(12) .
N3 O8 1.277(13) .
O4 Dy1 2.330(7) 2_666
